data_4308332
loop_
_publ_author_name
'Nail M. Shavaleev'
'Gianluca Accorsi'
'Dalia Virgili'
'Z\"oe R. Bell'
'Theodore Lazarides'
'Giuseppe Calogero'
'Nicola Armaroli'
'Michael D. Ward'

_publ_contact_author
; 
        Prof. Mike Ward
        Department of Chemistry
        University of Sheffield
        SHEFFIELD
        S3 7HF
;
_publ_contact_author_email m.d.ward@sheffield.ac.uk
_publ_contact_author_fax '0114 2229346'
_publ_section_title
;
Syntheses and Crystal Structures of Dinuclear Complexes Containing d-Block
and f-Block Luminophores. Sensitization of NIR Luminescence from Yb(III),
Nd(III), and Er(III) Centers by Energy Transfer from Re(I)- and
Pt(II)-Bipyrimidine Metal Centers
;
_journal_name_full 'Inorganic Chemistry'
_journal_page_first 61
_journal_page_last 72
_journal_paper_doi 10.1021/ic048875s
_journal_volume 44
_journal_year 2005
_chemical_formula_moiety 'C24 H16 N4 Pt'
_chemical_formula_sum 'C24 H16 N4 Pt'
_chemical_formula_weight 555.5
_chemical_name_systematic
; 
 ? 
;
_space_group_IT_number 60
_symmetry_cell_setting orthorhombic
_symmetry_space_group_name_Hall '-P 2n 2ab'
_symmetry_space_group_name_H-M 'P b c n'
_atom_sites_solution_hydrogens geom
_atom_sites_solution_primary direct
_atom_sites_solution_secondary difmap
_audit_creation_method SHELXL-97
_cell_angle_alpha 90.00
_cell_angle_beta 90.00
_cell_angle_gamma 90.00
_cell_formula_units_Z 4
_cell_length_a 17.316(3)
_cell_length_b 10.919(2)
_cell_length_c 10.0939(19)
_cell_measurement_reflns_used 105
_cell_measurement_temperature 298(2)
_cell_volume 1908.5(6)
_computing_cell_refinement 'Bruker SAINT (Bruker, 1998)'
_computing_data_collection 'Bruker SMART (Bruker, 1998)'
_computing_data_reduction 'Bruker SHELXTL (Bruker, 1998)'
_computing_molecular_graphics 'Bruker SHELXTL (Bruker, 1998)'
_computing_publication_material 'Bruker SHELXTL (Bruker, 1998)'
_computing_structure_refinement 'Bruker SHELXTL (Bruker, 1998)'
_computing_structure_solution 'Bruker SHELXTL (Bruker, 1998)'
_diffrn_ambient_temperature 173(2)
_diffrn_detector_area_resol_mean 8.5
_diffrn_measured_fraction_theta_full 0.998
_diffrn_measured_fraction_theta_max 0.998
_diffrn_measurement_device_type 'CCD area detector'
_diffrn_measurement_method '\w rotation with narrow frames'
_diffrn_radiation_monochromator graphite
_diffrn_radiation_source 'fine-focus sealed tube'
_diffrn_radiation_type MoK\a
_diffrn_radiation_wavelength 0.71073
_diffrn_reflns_av_R_equivalents 0.0357
_diffrn_reflns_av_sigmaI/netI 0.0271
_diffrn_reflns_limit_h_max 22
_diffrn_reflns_limit_h_min -20
_diffrn_reflns_limit_k_max 8
_diffrn_reflns_limit_k_min -14
_diffrn_reflns_limit_l_max 13
_diffrn_reflns_limit_l_min -12
_diffrn_reflns_number 11425
_diffrn_reflns_theta_full 27.50
_diffrn_reflns_theta_max 27.50
_diffrn_reflns_theta_min 2.21
_diffrn_standards_decay_% 0
_diffrn_standards_number 0
_exptl_absorpt_coefficient_mu 7.370
_exptl_absorpt_correction_T_max 0.23
_exptl_absorpt_correction_T_min 0.03
_exptl_absorpt_correction_type multi-scan
_exptl_absorpt_process_details 'SADABS (Sheldrick, 1996)'
_exptl_crystal_colour red
_exptl_crystal_density_diffrn 1.933
_exptl_crystal_density_method 'not measured'
_exptl_crystal_description block
_exptl_crystal_F_000 1064
_exptl_crystal_size_max 0.5
_exptl_crystal_size_mid 0.2
_exptl_crystal_size_min 0.2
_refine_diff_density_max 0.694
_refine_diff_density_min -0.704
_refine_diff_density_rms 0.099
_refine_ls_extinction_method none
_refine_ls_goodness_of_fit_ref 1.046
_refine_ls_hydrogen_treatment mixed
_refine_ls_matrix_type full
_refine_ls_number_parameters 132
_refine_ls_number_reflns 2192
_refine_ls_number_restraints 0
_refine_ls_restrained_S_all 1.046
_refine_ls_R_factor_all 0.0394
_refine_ls_R_factor_gt 0.0184
_refine_ls_shift/su_max 0.001
_refine_ls_shift/su_mean 0.000
_refine_ls_structure_factor_coef Fsqd
_refine_ls_weighting_details 'calc w=1/[\s^2^(Fo^2^)+(0.0114P)^2^+2.9009P] where P=(Fo^2^+2Fc^2^)/3'
_refine_ls_weighting_scheme calc
_refine_ls_wR_factor_gt 0.0387
_refine_ls_wR_factor_ref 0.0445
_reflns_number_gt 1489
_reflns_number_total 2192
_reflns_threshold_expression >2\s(I)
_cod_data_source_file ic048875ssi20040816_105512_1.cif
_cod_data_source_block grumpya
_cod_depositor_comments
;
The following automatic conversions were performed:
'_symmetry_cell_setting' value 'Orthorhombic' changed to 'orthorhombic'
according to '/home/saulius/struct/CIF-dictionaries/cif_core.dic'
dictionary named 'cif_core.dic' version 2.4.1 from 2010-06-29.

Automatic conversion script
Id: cif_fix_enum 1527 2010-12-29 10:47:43Z saulius 
;
_cod_database_code 4308332

loop_
_symmetry_equiv_pos_as_xyz
'x, y, z'
'-x+1/2, -y+1/2, z+1/2'
'-x, y, -z+1/2'
'x+1/2, -y+1/2, -z'
'-x, -y, -z'
'x-1/2, y-1/2, -z-1/2'
'x, -y, z-1/2'
'-x-1/2, y-1/2, z'

loop_
_atom_site_label
_atom_site_type_symbol
_atom_site_fract_x
_atom_site_fract_y
_atom_site_fract_z
_atom_site_U_iso_or_equiv
_atom_site_adp_type
_atom_site_occupancy
_atom_site_symmetry_multiplicity
_atom_site_calc_flag
_atom_site_refinement_flags
_atom_site_disorder_assembly
_atom_site_disorder_group
Pt1 Pt 0.5000 0.520205(15) 0.2500 0.01787(6) Uani 1 2 d S . .
N21 N 0.45512(15) 0.6668(3) 0.1446(3) 0.0184(6) Uani 1 1 d . . .
N23 N 0.46922(18) 0.8824(3) 0.1211(3) 0.0278(7) Uani 1 1 d . . .
C11 C 0.4406(2) 0.3958(3) 0.1553(3) 0.0215(7) Uani 1 1 d . . .
C12 C 0.3992(2) 0.3244(3) 0.0981(3) 0.0221(8) Uani 1 1 d . . .
C13 C 0.3515(2) 0.2417(3) 0.0234(3) 0.0203(7) Uani 1 1 d . . .
C14 C 0.3237(2) 0.1318(3) 0.0760(4) 0.0280(9) Uani 1 1 d . . .
H14A H 0.3362 0.1107 0.1626 0.034 Uiso 1 1 calc R . .
C15 C 0.2781(2) 0.0538(4) 0.0018(4) 0.0301(9) Uani 1 1 d . . .
H15A H 0.2592 -0.0180 0.0394 0.036 Uiso 1 1 calc R . .
C16 C 0.2602(2) 0.0827(4) -0.1294(4) 0.0321(9) Uani 1 1 d . . .
H16A H 0.2299 0.0301 -0.1798 0.038 Uiso 1 1 calc R . .
C17 C 0.2879(2) 0.1898(4) -0.1835(4) 0.0296(9) Uani 1 1 d . . .
H17A H 0.2768 0.2088 -0.2713 0.036 Uiso 1 1 calc R . .
C18 C 0.33223(19) 0.2694(4) -0.1084(3) 0.0240(8) Uani 1 1 d . . .
H18A H 0.3495 0.3422 -0.1458 0.029 Uiso 1 1 calc R . .
C22 C 0.47885(18) 0.7786(3) 0.1855(3) 0.0208(8) Uani 1 1 d . . .
C24 C 0.4322(2) 0.8738(4) 0.0040(4) 0.0292(9) Uani 1 1 d . . .
H24A H 0.4261 0.9442 -0.0467 0.035 Uiso 1 1 calc R . .
C25 C 0.4031(2) 0.7662(4) -0.0432(4) 0.0281(9) Uani 1 1 d . . .
H25A H 0.3755 0.7637 -0.1221 0.034 Uiso 1 1 calc R . .
C26 C 0.4160(2) 0.6612(4) 0.0295(3) 0.0237(8) Uani 1 1 d . . .
H26A H 0.3977 0.5864 -0.0012 0.028 Uiso 1 1 calc R . .

loop_
_atom_site_aniso_label
_atom_site_aniso_U_11
_atom_site_aniso_U_22
_atom_site_aniso_U_33
_atom_site_aniso_U_23
_atom_site_aniso_U_13
_atom_site_aniso_U_12
Pt1 0.02032(9) 0.01481(9) 0.01847(8) 0.000 0.00065(10) 0.000
N21 0.0182(15) 0.0173(16) 0.0198(14) 0.0012(12) 0.0020(11) 0.0026(12)
N23 0.0272(15) 0.0211(18) 0.0351(18) 0.0034(14) -0.0036(13) 0.0011(14)
C11 0.0250(18) 0.0180(19) 0.0215(17) 0.0020(14) 0.0025(14) 0.0021(15)
C12 0.0250(18) 0.0188(19) 0.0225(18) 0.0014(15) 0.0036(14) 0.0028(15)
C13 0.0181(17) 0.020(2) 0.0231(19) -0.0047(15) 0.0022(13) 0.0036(14)
C14 0.036(2) 0.023(2) 0.0248(19) -0.0003(16) -0.0024(16) 0.0008(17)
C15 0.032(2) 0.0184(19) 0.040(2) -0.0014(16) 0.0011(16) -0.0054(18)
C16 0.0261(19) 0.033(2) 0.038(2) -0.0109(19) -0.0052(16) -0.0022(18)
C17 0.030(2) 0.036(2) 0.023(2) -0.0013(17) -0.0009(16) 0.0031(18)
C18 0.0220(18) 0.024(2) 0.0254(19) 0.0012(16) 0.0037(14) 0.0005(16)
C22 0.0193(18) 0.0184(18) 0.0246(18) -0.0006(15) 0.0018(12) 0.0031(13)
C24 0.030(2) 0.024(2) 0.034(2) 0.0107(17) -0.0020(16) 0.0056(17)
C25 0.027(2) 0.031(2) 0.0255(19) 0.0010(17) -0.0023(15) 0.0068(18)
C26 0.0270(19) 0.022(2) 0.0218(19) -0.0041(15) 0.0017(14) 0.0037(16)

loop_
_atom_type_symbol
_atom_type_description
_atom_type_scat_dispersion_real
_atom_type_scat_dispersion_imag
_atom_type_scat_source
C C 0.0033 0.0016 'International Tables Vol C Tables 4.2.6.8 and 6.1.1.4'
H H 0.0000 0.0000 'International Tables Vol C Tables 4.2.6.8 and 6.1.1.4'
N N 0.0061 0.0033 'International Tables Vol C Tables 4.2.6.8 and 6.1.1.4'
Pt Pt -1.7033 8.3905 'International Tables Vol C Tables 4.2.6.8 and 6.1.1.4'

loop_
_geom_angle_atom_site_label_1
_geom_angle_atom_site_label_2
_geom_angle_atom_site_label_3
_geom_angle
_geom_angle_site_symmetry_1
_geom_angle_site_symmetry_3
_geom_angle_publ_flag
C11 Pt1 C11 91.9(2) . 3_655 ?
C11 Pt1 N21 170.14(13) . 3_655 ?
C11 Pt1 N21 95.05(13) 3_655 3_655 ?
C11 Pt1 N21 95.05(13) . . ?
C11 Pt1 N21 170.14(13) 3_655 . ?
N21 Pt1 N21 78.94(16) 3_655 . ?
C26 N21 C22 117.2(3) . . ?
C26 N21 Pt1 126.7(3) . . ?
C22 N21 Pt1 115.2(2) . . ?
C22 N23 C24 115.6(3) . . ?
C12 C11 Pt1 175.2(3) . . ?
C11 C12 C13 176.9(4) . . ?
C14 C13 C18 117.6(3) . . ?
C14 C13 C12 122.5(3) . . ?
C18 C13 C12 119.9(3) . . ?
C15 C14 C13 121.3(3) . . ?
C15 C14 H14A 119.3 . . ?
C13 C14 H14A 119.3 . . ?
C14 C15 C16 120.1(4) . . ?
C14 C15 H15A 120.0 . . ?
C16 C15 H15A 120.0 . . ?
C17 C16 C15 119.4(4) . . ?
C17 C16 H16A 120.3 . . ?
C15 C16 H16A 120.3 . . ?
C16 C17 C18 120.6(4) . . ?
C16 C17 H17A 119.7 . . ?
C18 C17 H17A 119.7 . . ?
C17 C18 C13 121.0(4) . . ?
C17 C18 H18A 119.5 . . ?
C13 C18 H18A 119.5 . . ?
N23 C22 N21 126.0(3) . . ?
N23 C22 C22 119.5(2) . 3_655 ?
N21 C22 C22 114.5(2) . 3_655 ?
N23 C24 C25 122.8(4) . . ?
N23 C24 H24A 118.6 . . ?
C25 C24 H24A 118.6 . . ?
C24 C25 C26 118.1(3) . . ?
C24 C25 H25A 121.0 . . ?
C26 C25 H25A 121.0 . . ?
N21 C26 C25 120.2(4) . . ?
N21 C26 H26A 119.9 . . ?
C25 C26 H26A 119.9 . . ?

loop_
_geom_bond_atom_site_label_1
_geom_bond_atom_site_label_2
_geom_bond_distance
_geom_bond_site_symmetry_2
_geom_bond_publ_flag
Pt1 C11 1.954(4) . ?
Pt1 C11 1.954(4) 3_655 ?
Pt1 N21 2.073(3) 3_655 ?
Pt1 N21 2.073(3) . ?
N21 C26 1.346(4) . ?
N21 C22 1.353(4) . ?
N23 C22 1.318(5) . ?
N23 C24 1.348(5) . ?
C11 C12 1.206(5) . ?
C12 C13 1.437(5) . ?
C13 C14 1.397(5) . ?
C13 C18 1.404(5) . ?
C14 C15 1.382(5) . ?
C14 H14A 0.9300 . ?
C15 C16 1.396(5) . ?
C15 H15A 0.9300 . ?
C16 C17 1.376(6) . ?
C16 H16A 0.9300 . ?
C17 C18 1.385(5) . ?
C17 H17A 0.9300 . ?
C18 H18A 0.9300 . ?
C22 C22 1.494(7) 3_655 ?
C24 C25 1.364(6) . ?
C24 H24A 0.9300 . ?
C25 C26 1.379(5) . ?
C25 H25A 0.9300 . ?
C26 H26A 0.9300 . ?

loop_
_geom_torsion_atom_site_label_1
_geom_torsion_atom_site_label_2
_geom_torsion_atom_site_label_3
_geom_torsion_atom_site_label_4
_geom_torsion
_geom_torsion_site_symmetry_1
_geom_torsion_site_symmetry_2
_geom_torsion_site_symmetry_3
_geom_torsion_site_symmetry_4
_geom_torsion_publ_flag
C11 Pt1 N21 C26 -15.3(3) . . . . ?
N21 Pt1 N21 C26 172.6(3) 3_655 . . . ?
C11 Pt1 N21 C22 176.2(2) . . . . ?
N21 Pt1 N21 C22 4.13(18) 3_655 . . . ?
C18 C13 C14 C15 -0.8(5) . . . . ?
C12 C13 C14 C15 -179.9(4) . . . . ?
C13 C14 C15 C16 1.5(6) . . . . ?
C14 C15 C16 C17 -0.6(6) . . . . ?
C15 C16 C17 C18 -0.9(6) . . . . ?
C16 C17 C18 C13 1.5(6) . . . . ?
C14 C13 C18 C17 -0.6(5) . . . . ?
C12 C13 C18 C17 178.4(3) . . . . ?
C24 N23 C22 N21 0.0(5) . . . . ?
C24 N23 C22 C22 178.4(4) . . . 3_655 ?
C26 N21 C22 N23 -2.2(5) . . . . ?
Pt1 N21 C22 N23 167.5(3) . . . . ?
C26 N21 C22 C22 179.4(3) . . . 3_655 ?
Pt1 N21 C22 C22 -11.0(5) . . . 3_655 ?
C22 N23 C24 C25 2.8(6) . . . . ?
N23 C24 C25 C26 -3.4(6) . . . . ?
C22 N21 C26 C25 1.5(5) . . . . ?
Pt1 N21 C26 C25 -166.8(3) . . . . ?
C24 C25 C26 N21 1.1(5) . . . . ?
